data_8102773
loop_
_publ_author_name
'Juan Miao'
'Xue-Feng Wei'
'Ling-Ling Shi'

_publ_section_title
;
 Crystal structure of
 catena-aqua(5-methylisophthalato)-[2,5-bis(4-pyridyl)-1,3,4-thiadiazole]nickel(II),
 Ni(H2O)(C9H6O4)(C12H8N4S)
;
_journal_issue 3
_journal_name_full 'Zeitschrift f\"ur Kristallographie - New Crystal Structures'
_journal_page_first 561
_journal_volume 225
_journal_year 2010
_chemical_formula_sum 'C21 H16 N4 Ni O5 S'
_chemical_formula_weight 495.15
_space_group_IT_number 2
_symmetry_cell_setting triclinic
_symmetry_space_group_name_Hall '-P 1'
_symmetry_space_group_name_H-M 'P -1'
_atom_sites_solution_hydrogens geom
_atom_sites_solution_primary direct
_atom_sites_solution_secondary difmap
_audit_creation_method SHELXL-97
_cell_angle_alpha 69.240(4)
_cell_angle_beta 82.439(4)
_cell_angle_gamma 63.212(4)
_cell_formula_units_Z 2
_cell_length_a 10.110(3)
_cell_length_b 11.154(4)
_cell_length_c 14.710(5)
_cell_measurement_reflns_used 1852
_cell_measurement_temperature 295(2)
_cell_measurement_theta_max 22.43
_cell_measurement_theta_min 2.41
_cell_volume 1383.8(8)
_computing_cell_refinement 'Bruker SMART'
_computing_data_collection 'Bruker SMART'
_computing_data_reduction 'Bruker SAINT'
_computing_molecular_graphics 'Bruker SHELXTL'
_computing_publication_material 'Bruker SHELXTL'
_computing_structure_refinement 'SHELXL-97 (Sheldrick, 1997)'
_computing_structure_solution 'SHELXS-97 (Sheldrick, 1990)'
_diffrn_ambient_temperature 295(2)
_diffrn_measured_fraction_theta_full 0.984
_diffrn_measured_fraction_theta_max 0.984
_diffrn_measurement_device_type 'CCD area detector'
_diffrn_measurement_method 'phi and omega scans'
_diffrn_radiation_monochromator graphite
_diffrn_radiation_source 'fine-focus sealed tube'
_diffrn_radiation_type MoK\a
_diffrn_radiation_wavelength 0.71073
_diffrn_reflns_av_R_equivalents 0.0491
_diffrn_reflns_av_sigmaI/netI 0.0904
_diffrn_reflns_limit_h_max 10
_diffrn_reflns_limit_h_min -12
_diffrn_reflns_limit_k_max 13
_diffrn_reflns_limit_k_min -13
_diffrn_reflns_limit_l_max 17
_diffrn_reflns_limit_l_min -17
_diffrn_reflns_number 9474
_diffrn_reflns_theta_full 25.49
_diffrn_reflns_theta_max 25.49
_diffrn_reflns_theta_min 2.41
_exptl_absorpt_coefficient_mu 0.809
_exptl_absorpt_correction_T_max 0.9257
_exptl_absorpt_correction_T_min 0.7976
_exptl_absorpt_correction_type multi-scan
_exptl_absorpt_process_details sadabs
_exptl_crystal_colour blue
_exptl_crystal_density_diffrn 1.188
_exptl_crystal_density_method 'not measured'
_exptl_crystal_description block
_exptl_crystal_F_000 508
_exptl_crystal_size_max 0.29
_exptl_crystal_size_mid 0.21
_exptl_crystal_size_min 0.10
_refine_diff_density_max 0.586
_refine_diff_density_min -1.151
_refine_diff_density_rms 0.102
_refine_ls_extinction_method none
_refine_ls_goodness_of_fit_ref 0.967
_refine_ls_hydrogen_treatment constr
_refine_ls_matrix_type full
_refine_ls_number_parameters 290
_refine_ls_number_reflns 5070
_refine_ls_number_restraints 48
_refine_ls_restrained_S_all 0.965
_refine_ls_R_factor_all 0.0880
_refine_ls_R_factor_gt 0.0609
_refine_ls_shift/su_max 0.000
_refine_ls_shift/su_mean 0.000
_refine_ls_structure_factor_coef Fsqd
_refine_ls_weighting_details 'calc w=1/[\s^2^(Fo^2^)+(0.0902P)^2^+0.0000P] where P=(Fo^2^+2Fc^2^)/3'
_refine_ls_weighting_scheme calc
_refine_ls_wR_factor_gt 0.1512
_refine_ls_wR_factor_ref 0.1647
_reflns_number_gt 3420
_reflns_number_total 5070
_reflns_threshold_expression >2sigma(I)
_cod_data_source_file 1267-3070.cff
_cod_data_source_block b
_cod_depositor_comments
;
The following automatic conversions were performed:
'_symmetry_cell_setting' value 'Triclinic' changed to 'triclinic'
according to '/home/saulius/struct/CIF-dictionaries/cif_core.dic'
dictionary named 'cif_core.dic' version 2.4.1 from 2010-06-29.

Automatic conversion script
Id: cif_fix_enum 1555 2011-01-17 13:19:09Z saulius 
;
_cod_original_cell_volume 1383.7(8)
_cod_original_sg_symbol_H-M P-1
_cod_database_code 8102773

loop_
_symmetry_equiv_pos_as_xyz
'x, y, z'
'-x, -y, -z'

loop_
_atom_site_label
_atom_site_type_symbol
_atom_site_fract_x
_atom_site_fract_y
_atom_site_fract_z
_atom_site_U_iso_or_equiv
_atom_site_adp_type
_atom_site_occupancy
_atom_site_symmetry_multiplicity
_atom_site_calc_flag
_atom_site_refinement_flags
_atom_site_disorder_assembly
_atom_site_disorder_group
Ni1 Ni 0.64562(6) 0.58895(5) 0.63962(4) 0.02747(19) Uani 1 1 d . . .
S1 S 0.58898(14) 1.14564(12) 0.15364(8) 0.0412(3) Uani 1 1 d . . .
O1 O 0.4216(3) 0.6856(3) 0.6386(2) 0.0346(7) Uani 1 1 d . . .
O2 O 0.3756(3) 0.5227(3) 0.6105(3) 0.0484(9) Uani 1 1 d . . .
O3 O -0.1280(3) 0.5491(3) 0.6523(2) 0.0346(7) Uani 1 1 d . . .
O4 O -0.3112(3) 0.7315(3) 0.6835(2) 0.0356(7) Uani 1 1 d . . .
O5 O 0.6678(4) 0.4273(3) 0.5902(2) 0.0418(8) Uani 1 1 d . . .
H1W H 0.7049 0.4623 0.5400 0.063 Uiso 1 1 d R . .
H2W H 0.5767 0.4636 0.5828 0.063 Uiso 1 1 d R . .
N1 N 0.6525(4) 0.7150(3) 0.4961(2) 0.0312(8) Uani 1 1 d . . .
N2 N 0.8434(5) 0.9355(4) 0.1788(3) 0.0543(12) Uani 1 1 d . . .
N3 N 0.8437(5) 1.0278(4) 0.0881(3) 0.0534(12) Uani 1 1 d . . .
N4 N 0.6568(4) 1.4505(3) -0.2198(3) 0.0333(9) Uani 1 1 d . . .
C1 C 0.1750(5) 0.7176(4) 0.6416(3) 0.0355(10) Uani 1 1 d U . .
C2 C 0.0783(5) 0.6555(4) 0.6512(3) 0.0354(10) Uani 1 1 d U . .
H2A H 0.1150 0.5632 0.6499 0.042 Uiso 1 1 calc R . .
C3 C -0.0717(5) 0.7309(4) 0.6624(3) 0.0331(10) Uani 1 1 d U . .
C4 C -0.1268(5) 0.8697(5) 0.6627(4) 0.0456(12) Uani 1 1 d U . .
H4 H -0.2276 0.9197 0.6705 0.055 Uiso 1 1 calc R . .
C5 C -0.0332(5) 0.9354(5) 0.6515(4) 0.0513(13) Uani 1 1 d U . .
C6 C 0.1162(5) 0.8583(5) 0.6421(4) 0.0444(12) Uani 1 1 d U . .
H6 H 0.1797 0.9002 0.6359 0.053 Uiso 1 1 calc R . .
C7 C 0.3369(5) 0.6356(4) 0.6288(3) 0.0337(10) Uani 1 1 d . . .
C8 C -0.1758(5) 0.6661(4) 0.6682(3) 0.0319(10) Uani 1 1 d . . .
C9 C -0.0972(7) 1.0875(6) 0.6503(6) 0.085(2) Uani 1 1 d . . .
H9A H -0.0792 1.0879 0.7127 0.128 Uiso 1 1 calc R . .
H9B H -0.2020 1.1329 0.6364 0.128 Uiso 1 1 calc R . .
H9C H -0.0509 1.1382 0.6011 0.128 Uiso 1 1 calc R . .
C10 C 0.7718(5) 0.6685(4) 0.4442(3) 0.0347(11) Uani 1 1 d . . .
H10 H 0.8428 0.5748 0.4697 0.042 Uiso 1 1 calc R . .
C11 C 0.7957(5) 0.7510(5) 0.3554(3) 0.0398(11) Uani 1 1 d . . .
H11 H 0.8801 0.7130 0.3217 0.048 Uiso 1 1 calc R . .
C12 C 0.6916(5) 0.8932(4) 0.3159(3) 0.0316(10) Uani 1 1 d . . .
C13 C 0.5685(5) 0.9421(5) 0.3691(3) 0.0395(11) Uani 1 1 d . . .
H13 H 0.4970 1.0361 0.3462 0.047 Uiso 1 1 calc R . .
C14 C 0.5522(5) 0.8496(4) 0.4574(3) 0.0357(11) Uani 1 1 d . . .
H14 H 0.4668 0.8833 0.4914 0.043 Uiso 1 1 calc R . .
C15 C 0.7191(5) 0.9805(4) 0.2214(3) 0.0359(11) Uani 1 1 d . . .
C16 C 0.7182(5) 1.1414(5) 0.0646(3) 0.0381(11) Uani 1 1 d . . .
C17 C 0.7844(5) 1.3300(5) -0.1892(3) 0.0431(12) Uani 1 1 d . . .
H17 H 0.8616 1.3146 -0.2322 0.052 Uiso 1 1 calc R . .
C18 C 0.8066(6) 1.2285(5) -0.0975(3) 0.0450(13) Uani 1 1 d . . .
H18 H 0.8963 1.1473 -0.0800 0.054 Uiso 1 1 calc R . .
C19 C 0.6929(5) 1.2500(4) -0.0324(3) 0.0349(10) Uani 1 1 d . . .
C20 C 0.5618(5) 1.3728(4) -0.0629(3) 0.0374(11) Uani 1 1 d . . .
H20 H 0.4829 1.3907 -0.0213 0.045 Uiso 1 1 calc R . .
C21 C 0.5490(5) 1.4693(5) -0.1569(3) 0.0389(11) Uani 1 1 d . . .
H21 H 0.4600 1.5510 -0.1763 0.047 Uiso 1 1 calc R . .

loop_
_atom_site_aniso_label
_atom_site_aniso_U_11
_atom_site_aniso_U_22
_atom_site_aniso_U_33
_atom_site_aniso_U_23
_atom_site_aniso_U_13
_atom_site_aniso_U_12
Ni1 0.0260(3) 0.0224(3) 0.0346(3) -0.0061(2) 0.0020(2) -0.0138(2)
S1 0.0421(7) 0.0285(6) 0.0388(7) -0.0026(5) 0.0089(5) -0.0119(5)
O1 0.0274(16) 0.0306(16) 0.053(2) -0.0140(14) -0.0002(14) -0.0178(13)
O2 0.0324(18) 0.049(2) 0.081(3) -0.0394(19) 0.0117(17) -0.0217(16)
O3 0.0270(16) 0.0274(15) 0.0504(19) -0.0132(14) 0.0032(14) -0.0130(13)
O4 0.0273(17) 0.0310(16) 0.0497(19) -0.0156(15) 0.0021(14) -0.0121(13)
O5 0.0448(19) 0.0298(16) 0.052(2) -0.0121(15) 0.0027(15) -0.0191(14)
N1 0.030(2) 0.0254(18) 0.037(2) -0.0062(16) 0.0008(16) -0.0143(15)
N2 0.051(3) 0.035(2) 0.045(3) 0.0059(19) 0.011(2) -0.009(2)
N3 0.040(2) 0.042(2) 0.047(3) 0.005(2) 0.0080(19) -0.009(2)
N4 0.032(2) 0.0242(18) 0.041(2) -0.0058(16) 0.0017(17) -0.0132(16)
C1 0.030(2) 0.029(2) 0.050(3) -0.012(2) 0.000(2) -0.0153(18)
C2 0.034(2) 0.028(2) 0.048(3) -0.0112(19) -0.001(2) -0.0175(18)
C3 0.026(2) 0.031(2) 0.047(3) -0.0119(19) -0.0015(19) -0.0170(17)
C4 0.028(2) 0.034(2) 0.079(3) -0.026(2) 0.003(2) -0.0122(19)
C5 0.040(3) 0.028(2) 0.090(4) -0.024(2) -0.007(3) -0.0116(19)
C6 0.036(2) 0.032(2) 0.076(3) -0.016(2) -0.003(2) -0.0228(19)
C7 0.031(2) 0.033(2) 0.037(3) -0.011(2) 0.0042(19) -0.016(2)
C8 0.029(2) 0.026(2) 0.042(3) -0.0073(19) -0.0013(19) -0.0157(19)
C9 0.054(4) 0.042(3) 0.172(7) -0.054(4) 0.004(4) -0.017(3)
C10 0.032(3) 0.024(2) 0.040(3) -0.0030(19) -0.001(2) -0.0096(19)
C11 0.037(3) 0.034(2) 0.038(3) -0.009(2) 0.013(2) -0.012(2)
C12 0.037(3) 0.026(2) 0.029(2) -0.0018(18) 0.0010(19) -0.0159(19)
C13 0.036(3) 0.027(2) 0.043(3) -0.002(2) -0.001(2) -0.008(2)
C14 0.030(2) 0.029(2) 0.042(3) -0.008(2) 0.005(2) -0.0116(19)
C15 0.037(3) 0.025(2) 0.038(3) -0.0016(19) 0.005(2) -0.0139(19)
C16 0.041(3) 0.035(2) 0.037(3) -0.009(2) 0.009(2) -0.020(2)
C17 0.038(3) 0.040(3) 0.041(3) -0.006(2) 0.012(2) -0.015(2)
C18 0.045(3) 0.029(2) 0.042(3) 0.002(2) 0.007(2) -0.012(2)
C19 0.036(3) 0.031(2) 0.033(2) -0.0043(19) 0.007(2) -0.017(2)
C20 0.038(3) 0.033(2) 0.034(3) -0.006(2) 0.009(2) -0.017(2)
C21 0.038(3) 0.028(2) 0.043(3) -0.008(2) 0.005(2) -0.012(2)

loop_
_atom_type_symbol
_atom_type_description
_atom_type_scat_dispersion_real
_atom_type_scat_dispersion_imag
_atom_type_scat_source
C C 0.0033 0.0016 'International Tables Vol C Tables 4.2.6.8 and 6.1.1.4'
H H 0.0000 0.0000 'International Tables Vol C Tables 4.2.6.8 and 6.1.1.4'
N N 0.0061 0.0033 'International Tables Vol C Tables 4.2.6.8 and 6.1.1.4'
O O 0.0106 0.0060 'International Tables Vol C Tables 4.2.6.8 and 6.1.1.4'
S S 0.1246 0.1234 'International Tables Vol C Tables 4.2.6.8 and 6.1.1.4'
Ni Ni 0.3393 1.1124 'International Tables Vol C Tables 4.2.6.8 and 6.1.1.4'

loop_
_geom_angle_atom_site_label_1
_geom_angle_atom_site_label_2
_geom_angle_atom_site_label_3
_geom_angle
_geom_angle_site_symmetry_1
_geom_angle_site_symmetry_3
_geom_angle_publ_flag
O1 Ni1 N4 91.92(13) . 1_546 ?
O1 Ni1 O5 97.40(12) . . ?
N4 Ni1 O5 87.54(13) 1_546 . ?
O1 Ni1 N1 92.64(13) . . ?
N4 Ni1 N1 174.98(14) 1_546 . ?
O5 Ni1 N1 89.78(13) . . ?
O1 Ni1 O4 98.65(11) . 1_655 ?
N4 Ni1 O4 94.56(13) 1_546 1_655 ?
O5 Ni1 O4 163.73(12) . 1_655 ?
N1 Ni1 O4 86.84(13) . 1_655 ?
O1 Ni1 O3 160.31(11) . 1_655 ?
N4 Ni1 O3 91.10(13) 1_546 1_655 ?
O5 Ni1 O3 102.17(12) . 1_655 ?
N1 Ni1 O3 85.30(12) . 1_655 ?
O4 Ni1 O3 61.71(11) 1_655 1_655 ?
O1 Ni1 C8 129.24(13) . 1_655 ?
N4 Ni1 C8 96.41(14) 1_546 1_655 ?
O5 Ni1 C8 132.83(14) . 1_655 ?
N1 Ni1 C8 82.32(14) . 1_655 ?
O4 Ni1 C8 30.91(12) 1_655 1_655 ?
O3 Ni1 C8 31.08(12) 1_655 1_655 ?
C16 S1 C15 86.7(2) . . ?
C7 O1 Ni1 125.7(3) . . ?
C8 O3 Ni1 88.1(2) . 1_455 ?
C8 O4 Ni1 88.7(2) . 1_455 ?
Ni1 O5 H1W 88.8 . . ?
Ni1 O5 H2W 89.4 . . ?
H1W O5 H2W 110.1 . . ?
C14 N1 C10 116.8(4) . . ?
C14 N1 Ni1 122.9(3) . . ?
C10 N1 Ni1 119.6(3) . . ?
C15 N2 N3 113.1(4) . . ?
C16 N3 N2 112.3(4) . . ?
C21 N4 C17 116.7(4) . . ?
C21 N4 Ni1 125.5(3) . 1_564 ?
C17 N4 Ni1 117.8(3) . 1_564 ?
C2 C1 C6 118.7(4) . . ?
C2 C1 C7 119.9(4) . . ?
C6 C1 C7 121.4(4) . . ?
C3 C2 C1 120.3(4) . . ?
C3 C2 H2A 119.8 . . ?
C1 C2 H2A 119.8 . . ?
C2 C3 C4 119.8(4) . . ?
C2 C3 C8 120.1(4) . . ?
C4 C3 C8 120.1(4) . . ?
C3 C4 C5 121.2(4) . . ?
C3 C4 H4 119.4 . . ?
C5 C4 H4 119.4 . . ?
C6 C5 C4 118.4(4) . . ?
C6 C5 C9 121.8(5) . . ?
C4 C5 C9 119.8(5) . . ?
C5 C6 C1 121.7(4) . . ?
C5 C6 H6 119.2 . . ?
C1 C6 H6 119.2 . . ?
O2 C7 O1 126.1(4) . . ?
O2 C7 C1 117.1(4) . . ?
O1 C7 C1 116.7(4) . . ?
O4 C8 O3 120.4(4) . . ?
O4 C8 C3 120.1(4) . . ?
O3 C8 C3 119.4(4) . . ?
O4 C8 Ni1 60.4(2) . 1_455 ?
O3 C8 Ni1 60.9(2) . 1_455 ?
C3 C8 Ni1 167.6(3) . 1_455 ?
C5 C9 H9A 109.5 . . ?
C5 C9 H9B 109.5 . . ?
H9A C9 H9B 109.5 . . ?
C5 C9 H9C 109.5 . . ?
H9A C9 H9C 109.5 . . ?
H9B C9 H9C 109.5 . . ?
N1 C10 C11 123.7(4) . . ?
N1 C10 H10 118.1 . . ?
C11 C10 H10 118.1 . . ?
C10 C11 C12 119.3(4) . . ?
C10 C11 H11 120.4 . . ?
C12 C11 H11 120.4 . . ?
C13 C12 C11 117.4(4) . . ?
C13 C12 C15 123.9(4) . . ?
C11 C12 C15 118.7(4) . . ?
C12 C13 C14 119.2(4) . . ?
C12 C13 H13 120.4 . . ?
C14 C13 H13 120.4 . . ?
N1 C14 C13 123.6(4) . . ?
N1 C14 H14 118.2 . . ?
C13 C14 H14 118.2 . . ?
N2 C15 C12 121.9(4) . . ?
N2 C15 S1 113.8(3) . . ?
C12 C15 S1 124.2(3) . . ?
N3 C16 C19 120.7(4) . . ?
N3 C16 S1 114.1(3) . . ?
C19 C16 S1 125.1(3) . . ?
N4 C17 C18 123.8(4) . . ?
N4 C17 H17 118.1 . . ?
C18 C17 H17 118.1 . . ?
C17 C18 C19 118.9(4) . . ?
C17 C18 H18 120.6 . . ?
C19 C18 H18 120.6 . . ?
C20 C19 C18 117.9(4) . . ?
C20 C19 C16 123.9(4) . . ?
C18 C19 C16 118.2(4) . . ?
C19 C20 C21 119.4(4) . . ?
C19 C20 H20 120.3 . . ?
C21 C20 H20 120.3 . . ?
N4 C21 C20 123.4(4) . . ?
N4 C21 H21 118.3 . . ?
C20 C21 H21 118.3 . . ?

loop_
_geom_bond_atom_site_label_1
_geom_bond_atom_site_label_2
_geom_bond_distance
_geom_bond_site_symmetry_2
_geom_bond_publ_flag
Ni1 O1 2.022(3) . ?
Ni1 N4 2.078(4) 1_546 ?
Ni1 O5 2.086(3) . ?
Ni1 N1 2.093(3) . ?
Ni1 O4 2.135(3) 1_655 ?
Ni1 O3 2.146(3) 1_655 ?
Ni1 C8 2.455(4) 1_655 ?
S1 C16 1.722(5) . ?
S1 C15 1.725(4) . ?
O1 C7 1.260(5) . ?
O2 C7 1.256(5) . ?
O3 C8 1.268(5) . ?
O3 Ni1 2.146(3) 1_455 ?
O4 C8 1.262(5) . ?
O4 Ni1 2.135(3) 1_455 ?
O5 H1W 0.8327 . ?
O5 H2W 0.8260 . ?
N1 C14 1.334(5) . ?
N1 C10 1.335(5) . ?
N2 C15 1.292(6) . ?
N2 N3 1.366(5) . ?
N3 C16 1.300(6) . ?
N4 C21 1.325(5) . ?
N4 C17 1.354(5) . ?
N4 Ni1 2.077(4) 1_564 ?
C1 C2 1.400(6) . ?
C1 C6 1.407(6) . ?
C1 C7 1.498(6) . ?
C2 C3 1.385(6) . ?
C2 H2A 0.9300 . ?
C3 C4 1.391(6) . ?
C3 C8 1.502(6) . ?
C4 C5 1.400(7) . ?
C4 H4 0.9300 . ?
C5 C6 1.378(7) . ?
C5 C9 1.513(6) . ?
C6 H6 0.9300 . ?
C8 Ni1 2.456(4) 1_455 ?
C9 H9A 0.9600 . ?
C9 H9B 0.9600 . ?
C9 H9C 0.9600 . ?
C10 C11 1.369(6) . ?
C10 H10 0.9300 . ?
C11 C12 1.402(6) . ?
C11 H11 0.9300 . ?
C12 C13 1.376(6) . ?
C12 C15 1.463(6) . ?
C13 C14 1.387(6) . ?
C13 H13 0.9300 . ?
C14 H14 0.9300 . ?
C16 C19 1.470(6) . ?
C17 C18 1.385(6) . ?
C17 H17 0.9300 . ?
C18 C19 1.386(6) . ?
C18 H18 0.9300 . ?
C19 C20 1.385(6) . ?
C20 C21 1.397(6) . ?
C20 H20 0.9300 . ?
C21 H21 0.9300 . ?

loop_
_geom_hbond_atom_site_label_D
_geom_hbond_atom_site_label_H
_geom_hbond_atom_site_label_A
_geom_hbond_distance_DH
_geom_hbond_distance_HA
_geom_hbond_distance_DA
_geom_hbond_angle_DHA
_geom_hbond_site_symmetry_A
O5 H2W O1 0.83 2.62 3.086(4) 117.2 .
O5 H2W O2 0.83 1.87 2.666(4) 161.1 .
O5 H1W O2 0.83 2.38 2.859(5) 117.0 2_666

loop_
_geom_torsion_atom_site_label_1
_geom_torsion_atom_site_label_2
_geom_torsion_atom_site_label_3
_geom_torsion_atom_site_label_4
_geom_torsion
_geom_torsion_site_symmetry_1
_geom_torsion_site_symmetry_2
_geom_torsion_site_symmetry_3
_geom_torsion_site_symmetry_4
_geom_torsion_publ_flag
N4 Ni1 O1 C7 -75.8(4) 1_546 . . . ?
O5 Ni1 O1 C7 12.0(4) . . . . ?
N1 Ni1 O1 C7 102.1(4) . . . . ?
O4 Ni1 O1 C7 -170.7(3) 1_655 . . . ?
O3 Ni1 O1 C7 -174.5(3) 1_655 . . . ?
C8 Ni1 O1 C7 -175.7(3) 1_655 . . . ?
O1 Ni1 N1 C14 32.3(4) . . . . ?
N4 Ni1 N1 C14 -172.5(15) 1_546 . . . ?
O5 Ni1 N1 C14 129.7(4) . . . . ?
O4 Ni1 N1 C14 -66.2(3) 1_655 . . . ?
O3 Ni1 N1 C14 -128.0(3) 1_655 . . . ?
C8 Ni1 N1 C14 -96.9(4) 1_655 . . . ?
O1 Ni1 N1 C10 -157.5(3) . . . . ?
N4 Ni1 N1 C10 -2.4(18) 1_546 . . . ?
O5 Ni1 N1 C10 -60.1(3) . . . . ?
O4 Ni1 N1 C10 104.0(3) 1_655 . . . ?
O3 Ni1 N1 C10 42.1(3) 1_655 . . . ?
C8 Ni1 N1 C10 73.2(3) 1_655 . . . ?
C15 N2 N3 C16 0.2(7) . . . . ?
C6 C1 C2 C3 -1.0(7) . . . . ?
C7 C1 C2 C3 -179.6(4) . . . . ?
C1 C2 C3 C4 1.0(7) . . . . ?
C1 C2 C3 C8 177.3(4) . . . . ?
C2 C3 C4 C5 0.2(8) . . . . ?
C8 C3 C4 C5 -176.1(5) . . . . ?
C3 C4 C5 C6 -1.3(8) . . . . ?
C3 C4 C5 C9 178.8(6) . . . . ?
C4 C5 C6 C1 1.2(8) . . . . ?
C9 C5 C6 C1 -178.9(6) . . . . ?
C2 C1 C6 C5 -0.1(8) . . . . ?
C7 C1 C6 C5 178.4(5) . . . . ?
Ni1 O1 C7 O2 -6.0(7) . . . . ?
Ni1 O1 C7 C1 173.2(3) . . . . ?
C2 C1 C7 O2 11.9(7) . . . . ?
C6 C1 C7 O2 -166.6(5) . . . . ?
C2 C1 C7 O1 -167.3(4) . . . . ?
C6 C1 C7 O1 14.2(7) . . . . ?
Ni1 O4 C8 O3 -10.5(4) 1_455 . . . ?
Ni1 O4 C8 C3 165.6(4) 1_455 . . . ?
Ni1 O3 C8 O4 10.4(4) 1_455 . . . ?
Ni1 O3 C8 C3 -165.7(4) 1_455 . . . ?
C2 C3 C8 O4 176.3(4) . . . . ?
C4 C3 C8 O4 -7.4(7) . . . . ?
C2 C3 C8 O3 -7.5(6) . . . . ?
C4 C3 C8 O3 168.8(4) . . . . ?
C2 C3 C8 Ni1 -95.1(14) . . . 1_455 ?
C4 C3 C8 Ni1 81.3(15) . . . 1_455 ?
C14 N1 C10 C11 0.4(7) . . . . ?
Ni1 N1 C10 C11 -170.4(4) . . . . ?
N1 C10 C11 C12 0.9(7) . . . . ?
C10 C11 C12 C13 -0.6(7) . . . . ?
C10 C11 C12 C15 179.5(4) . . . . ?
C11 C12 C13 C14 -0.8(7) . . . . ?
C15 C12 C13 C14 179.0(4) . . . . ?
C10 N1 C14 C13 -2.0(7) . . . . ?
Ni1 N1 C14 C13 168.4(4) . . . . ?
C12 C13 C14 N1 2.3(7) . . . . ?
N3 N2 C15 C12 175.4(4) . . . . ?
N3 N2 C15 S1 -1.2(6) . . . . ?
C13 C12 C15 N2 172.2(5) . . . . ?
C11 C12 C15 N2 -8.0(7) . . . . ?
C13 C12 C15 S1 -11.6(7) . . . . ?
C11 C12 C15 S1 168.3(4) . . . . ?
C16 S1 C15 N2 1.5(4) . . . . ?
C16 S1 C15 C12 -175.1(4) . . . . ?
N2 N3 C16 C19 -176.3(4) . . . . ?
N2 N3 C16 S1 1.0(6) . . . . ?
C15 S1 C16 N3 -1.4(4) . . . . ?
C15 S1 C16 C19 175.8(4) . . . . ?
C21 N4 C17 C18 -0.1(7) . . . . ?
Ni1 N4 C17 C18 -179.7(4) 1_564 . . . ?
N4 C17 C18 C19 -0.1(8) . . . . ?
C17 C18 C19 C20 0.3(7) . . . . ?
C17 C18 C19 C16 -179.9(4) . . . . ?
N3 C16 C19 C20 179.3(5) . . . . ?
S1 C16 C19 C20 2.3(7) . . . . ?
N3 C16 C19 C18 -0.5(7) . . . . ?
S1 C16 C19 C18 -177.5(4) . . . . ?
C18 C19 C20 C21 -0.1(7) . . . . ?
C16 C19 C20 C21 -179.9(4) . . . . ?
C17 N4 C21 C20 0.3(7) . . . . ?
Ni1 N4 C21 C20 179.9(3) 1_564 . . . ?
C19 C20 C21 N4 -0.2(7) . . . . ?

loop_
_platon_squeeze_void_nr
_platon_squeeze_void_average_x
_platon_squeeze_void_average_y
_platon_squeeze_void_average_z
_platon_squeeze_void_volume
_platon_squeeze_void_count_electrons
1 0.136 0.364 0.000 423.9 40.0
